data_4036973
loop_
_publ_author_name
'Davies, Stephen G.'
'Figuccia, Aude L. A.'
'Fletcher Paul, Ai M.'
'Roberts, M.'
'Thomson, James E.'

_publ_section_title
;
 Asymmetric Syntheses of (-)-ADMJ and (+)-ADANJ: 2-Deoxy-2-amino Analogues
 of (-)-1-Deoxymannojirimycin and (+)-1-Deoxyallonojirimycin.
;
_journal_issue 15
_journal_name_full 'The Journal of organic chemistry'
_journal_page_first 6481
_journal_page_last 6495
_journal_paper_doi 10.1021/acs.joc.6b01107
_journal_volume 81
_journal_year 2016
_chemical_absolute_configuration ad
_chemical_formula_moiety 'C12 H16 I1 N1 O1'
_chemical_formula_sum 'C12 H16 I N O'
_chemical_formula_weight 317.17
_space_group_IT_number 33
_space_group_name_Hall 'P -2n -2ac'
_space_group_name_H-M_alt 'P c 21 n'
_symmetry_cell_setting orthorhombic
_symmetry_space_group_name_Hall 'P -2n -2ac'
_symmetry_space_group_name_H-M 'P c 21 n'
_atom_sites_solution_hydrogens difmap
_atom_sites_solution_primary direct
_cell_angle_alpha 90
_cell_angle_beta 90
_cell_angle_gamma 90
_cell_formula_units_Z 8
_cell_length_a 9.9626(2)
_cell_length_b 14.5776(4)
_cell_length_c 17.0821(4)
_cell_measurement_reflns_used 2970
_cell_measurement_temperature 150
_cell_measurement_theta_max 27
_cell_measurement_theta_min 5
_cell_volume 2480.85(10)
_computing_cell_refinement 'DENZO/SCALEPACK (Otwinowski & Minor, 1997)'
_computing_data_collection 'COLLECT (Nonius, 2001).'
_computing_data_reduction 'DENZO/SCALEPACK (Otwinowski & Minor, 1997)'
_computing_molecular_graphics 'CAMERON (Watkin et al., 1996)'
_computing_publication_material 'CRYSTALS (Betteridge et al., 2003)'
_computing_structure_refinement 'CRYSTALS (Betteridge et al., 2003)'
_computing_structure_solution 'SIR92 (Altomare et al., 1994)'
_diffrn_ambient_temperature 150
_diffrn_measured_fraction_theta_full 0.986
_diffrn_measured_fraction_theta_max 0.985
_diffrn_measurement_device Area
_diffrn_measurement_device_type 'Nonius KappaCCD'
_diffrn_measurement_method \w
_diffrn_radiation_monochromator graphite
_diffrn_radiation_type 'Mo K\a'
_diffrn_radiation_wavelength 0.71073
_diffrn_reflns_av_R_equivalents 0.000
_diffrn_reflns_limit_h_max 12
_diffrn_reflns_limit_h_min -12
_diffrn_reflns_limit_k_max 18
_diffrn_reflns_limit_k_min -18
_diffrn_reflns_limit_l_max 22
_diffrn_reflns_limit_l_min -22
_diffrn_reflns_number 5148
_diffrn_reflns_theta_full 25.006
_diffrn_reflns_theta_max 27.479
_diffrn_reflns_theta_min 5.194
_diffrn_standards_number 0
_exptl_absorpt_coefficient_mu 2.557
_exptl_absorpt_correction_T_max 0.56
_exptl_absorpt_correction_T_min 0.49
_exptl_absorpt_correction_type multi-scan
_exptl_absorpt_process_details 'DENZO/SCALEPACK (Otwinowski & Minor, 1997)'
_exptl_crystal_colour colourless
_exptl_crystal_density_diffrn 1.698
_exptl_crystal_density_method 'not measured'
_exptl_crystal_description block
_exptl_crystal_F_000 1248
_exptl_crystal_size_max 0.300
_exptl_crystal_size_mid 0.280
_exptl_crystal_size_min 0.230
_refine_diff_density_max 0.95
_refine_diff_density_min -0.78
_refine_ls_abs_structure_details 'Flack (1983), 2248 Friedel-pairs'
_refine_ls_abs_structure_Flack 0.40(2)
_refine_ls_extinction_method None
_refine_ls_goodness_of_fit_ref 1.0031
_refine_ls_hydrogen_treatment constr
_refine_ls_matrix_type full
_refine_ls_number_parameters 272
_refine_ls_number_reflns 5148
_refine_ls_number_restraints 1
_refine_ls_R_factor_all 0.0379
_refine_ls_R_factor_gt 0.0291
_refine_ls_shift/su_max 0.0005979
_refine_ls_shift/su_mean 0.0000400
_refine_ls_structure_factor_coef Fsqd
_refine_ls_weighting_details
;
 Method= Modified Sheldrick 
 w=1/[\s^2^(F^2^) + ( 0.03P)^2^ + 1.62P] 
 ,where P=(max(Fo^2^,0) + 2Fc^2^)/3 
;
_refine_ls_weighting_scheme calc
_refine_ls_wR_factor_all 0.0618
_refine_ls_wR_factor_gt 0.0585
_refine_ls_wR_factor_ref 0.0618
_reflns_limit_h_max 12
_reflns_limit_h_min 0
_reflns_limit_k_max 18
_reflns_limit_k_min -18
_reflns_limit_l_max 22
_reflns_limit_l_min 0
_reflns_number_gt 4427
_reflns_number_total 5148
_reflns_threshold_expression I>2.0\s(I)
_oxford_diffrn_Wilson_B_factor 2.39
_oxford_diffrn_Wilson_scale 12.39
_oxford_refine_ls_r_factor_ref 0.0379
_oxford_refine_ls_scale 0.29062(17)
_oxford_reflns_number_all 5148
_oxford_reflns_threshold_expression_ref I>-3.0\s(I)
_cod_data_source_file jo6b01107_si_002.cif
_cod_data_source_block 38
_cod_depositor_comments
;
The following automatic conversions were performed:

data item '_atom_sites_solution_primary' value 'Direct' was changed
to 'direct' in accordance with the
/home/saulius/struct/COD-crude-data/automatic-downloads/DataCite-retrospective/ACS/depositions/lib/dictionaries/cif_core.dic
dictionary named 'cif_core.dic' version 2.4.2 last updated on
2011-04-26.

data item '_symmetry_cell_setting' value 'Orthorhombic' was changed
to 'orthorhombic' in accordance with the
/home/saulius/struct/COD-crude-data/automatic-downloads/DataCite-retrospective/ACS/depositions/lib/dictionaries/cif_core.dic
dictionary named 'cif_core.dic' version 2.4.2 last updated on
2011-04-26.

Automatic conversion script
Id: cif_fix_values 6909 2019-04-08 15:41:33Z antanas 
;
_cod_original_formula_sum 'C12 H16 I1 N1 O1'
_cod_database_code 4036973

loop_
_symmetry_equiv_pos_as_xyz
x,y,z
-x+1/2,y,z+1/2
-x,y+1/2,-z
x+1/2,y+1/2,-z+1/2

loop_
_atom_site_label
_atom_site_type_symbol
_atom_site_fract_x
_atom_site_fract_y
_atom_site_fract_z
_atom_site_U_iso_or_equiv
_atom_site_occupancy
_atom_site_adp_type
_atom_site_refinement_flags_posn
I16 I 0.74620(2) 0.25092(7) 0.488295(17) 0.0319 1.0000 Uani .
C17 C 0.7277(3) 0.3705(3) 0.4144(2) 0.0199 1.0000 Uani .
C18 C 0.7384(3) 0.3422(3) 0.3285(2) 0.0188 1.0000 Uani .
N19 N 0.7428(3) 0.4259(3) 0.2809(2) 0.0181 1.0000 Uani .
C20 C 0.6167(4) 0.4778(3) 0.29176(19) 0.0210 1.0000 Uani .
C21 C 0.6013(3) 0.5057(3) 0.3767(2) 0.0226 1.0000 Uani .
C22 C 0.5982(3) 0.4222(2) 0.4312(2) 0.0208 1.0000 Uani .
O23 O 0.4880(2) 0.36299(16) 0.41418(13) 0.0245 1.0000 Uani .
C24 C 0.7607(4) 0.4019(4) 0.1978(3) 0.0256 1.0000 Uani .
C25 C 0.7755(4) 0.4855(3) 0.1459(2) 0.0227 1.0000 Uani .
C26 C 0.8873(4) 0.5417(3) 0.1530(2) 0.0276 1.0000 Uani .
C27 C 0.9008(4) 0.6191(3) 0.1067(2) 0.0341 1.0000 Uani .
C28 C 0.8032(5) 0.6412(3) 0.0532(2) 0.0395 1.0000 Uani .
C29 C 0.6922(5) 0.5864(3) 0.0452(3) 0.0450 1.0000 Uani .
C30 C 0.6792(4) 0.5088(3) 0.0919(2) 0.0347 1.0000 Uani .
H171 H 0.8044 0.4104 0.4267 0.0250 1.0000 Uiso R
H182 H 0.6593 0.3059 0.3145 0.0235 1.0000 Uiso R
H181 H 0.8190 0.3064 0.3204 0.0241 1.0000 Uiso R
H202 H 0.5413 0.4396 0.2762 0.0258 1.0000 Uiso R
H201 H 0.6205 0.5323 0.2583 0.0259 1.0000 Uiso R
H212 H 0.5161 0.5384 0.3819 0.0282 1.0000 Uiso R
H211 H 0.6758 0.5454 0.3916 0.0279 1.0000 Uiso R
H221 H 0.5956 0.4423 0.4867 0.0272 1.0000 Uiso R
H241 H 0.6824 0.3672 0.1802 0.0360 1.0000 Uiso R
H242 H 0.8410 0.3641 0.1927 0.0358 1.0000 Uiso R
H261 H 0.9553 0.5270 0.1897 0.0352 1.0000 Uiso R
H271 H 0.9767 0.6573 0.1115 0.0414 1.0000 Uiso R
H281 H 0.8114 0.6927 0.0210 0.0509 1.0000 Uiso R
H291 H 0.6267 0.6011 0.0080 0.0500 1.0000 Uiso R
H301 H 0.6028 0.4719 0.0866 0.0421 1.0000 Uiso R
H231 H 0.4190 0.3796 0.4382 0.0359 1.0000 Uiso R
I1 I 0.23226(2) 0.61306(6) 0.272252(18) 0.0321 1.0000 Uani .
C2 C 0.2233(4) 0.4925(3) 0.3451(2) 0.0188 1.0000 Uani .
C3 C 0.2352(3) 0.5200(3) 0.4306(2) 0.0208 1.0000 Uani .
N4 N 0.2466(3) 0.4373(3) 0.47971(19) 0.0170 1.0000 Uani .
C5 C 0.2640(4) 0.4643(3) 0.5609(2) 0.0212 1.0000 Uani .
C6 C 0.2764(4) 0.3833(3) 0.6161(2) 0.0233 1.0000 Uani .
C7 C 0.3890(4) 0.3279(3) 0.6161(2) 0.0280 1.0000 Uani .
C8 C 0.3967(4) 0.2523(3) 0.6653(2) 0.0327 1.0000 Uani .
C9 C 0.2924(5) 0.2317(3) 0.7149(3) 0.0370 1.0000 Uani .
C10 C 0.1791(5) 0.2856(3) 0.7152(3) 0.0386 1.0000 Uani .
C11 C 0.1719(4) 0.3609(3) 0.6671(2) 0.0325 1.0000 Uani .
C12 C 0.1244(3) 0.3808(3) 0.4700(2) 0.0222 1.0000 Uani .
C13 C 0.1058(3) 0.3533(3) 0.3850(2) 0.0224 1.0000 Uani .
C14 C 0.0963(3) 0.4367(2) 0.3315(2) 0.0205 1.0000 Uani .
O15 O -0.0150(2) 0.49316(18) 0.35145(13) 0.0252 1.0000 Uani .
H21 H 0.3015 0.4550 0.3320 0.0231 1.0000 Uiso R
H31 H 0.1554 0.5550 0.4442 0.0223 1.0000 Uiso R
H32 H 0.3150 0.5580 0.4375 0.0230 1.0000 Uiso R
H51 H 0.1869 0.5011 0.5773 0.0249 1.0000 Uiso R
H52 H 0.3447 0.5013 0.5656 0.0247 1.0000 Uiso R
H71 H 0.4605 0.3416 0.5822 0.0351 1.0000 Uiso R
H81 H 0.4741 0.2159 0.6646 0.0393 1.0000 Uiso R
H91 H 0.2982 0.1806 0.7481 0.0441 1.0000 Uiso R
H101 H 0.1083 0.2717 0.7490 0.0441 1.0000 Uiso R
H111 H 0.0952 0.3981 0.6673 0.0401 1.0000 Uiso R
H122 H 0.1327 0.3258 0.5025 0.0261 1.0000 Uiso R
H121 H 0.0469 0.4161 0.4867 0.0258 1.0000 Uiso R
H132 H 0.0225 0.3176 0.3803 0.0282 1.0000 Uiso R
H131 H 0.1827 0.3161 0.3689 0.0283 1.0000 Uiso R
H141 H 0.0915 0.4180 0.2757 0.0248 1.0000 Uiso R
H151 H -0.0807 0.4800 0.3228 0.0382 1.0000 Uiso R

loop_
_atom_site_aniso_label
_atom_site_aniso_U_11
_atom_site_aniso_U_22
_atom_site_aniso_U_33
_atom_site_aniso_U_23
_atom_site_aniso_U_13
_atom_site_aniso_U_12
I16 0.03398(13) 0.02633(17) 0.03547(17) 0.01275(15) -0.00119(12) 0.00110(12)
C17 0.0217(17) 0.017(2) 0.0209(19) 0.0037(16) -0.0035(14) -0.0004(16)
C18 0.0175(18) 0.014(2) 0.025(2) -0.0019(17) 0.0028(15) 0.0046(14)
N19 0.0131(16) 0.025(3) 0.0162(16) -0.0037(15) 0.0010(11) 0.0029(12)
C20 0.0190(17) 0.022(2) 0.0222(18) 0.0033(17) -0.0006(15) 0.0027(15)
C21 0.0178(17) 0.025(2) 0.0253(19) 0.0005(17) 0.0022(15) -0.0020(15)
C22 0.0198(18) 0.022(2) 0.0201(18) 0.0007(16) -0.0007(14) -0.0017(14)
O23 0.0176(12) 0.0263(16) 0.0297(13) -0.0053(12) 0.0062(10) -0.0032(11)
C24 0.024(2) 0.029(3) 0.024(2) -0.007(2) 0.0024(15) -0.0023(16)
C25 0.0243(18) 0.027(2) 0.0170(18) -0.0012(17) 0.0088(15) -0.0024(18)
C26 0.0239(19) 0.036(2) 0.023(2) -0.0008(18) 0.0015(15) -0.0047(16)
C27 0.0378(19) 0.033(2) 0.031(2) 0.001(2) 0.0088(15) -0.005(2)
C28 0.052(3) 0.036(3) 0.030(2) 0.0099(19) 0.014(2) 0.011(2)
C29 0.037(2) 0.070(4) 0.028(2) 0.007(2) -0.004(2) 0.017(2)
C30 0.030(2) 0.049(3) 0.025(2) 0.001(2) -0.0016(17) -0.0058(19)
I1 0.03463(13) 0.02882(18) 0.03299(15) 0.01216(15) -0.00795(10) -0.0088(2)
C2 0.0221(17) 0.019(2) 0.0152(17) 0.0037(15) -0.0019(14) 0.0014(17)
C3 0.0120(16) 0.027(2) 0.0235(19) -0.0040(18) -0.0010(13) 0.0013(14)
N4 0.0185(17) 0.016(2) 0.0166(19) -0.0003(13) -0.0014(11) 0.0007(12)
C5 0.028(2) 0.024(2) 0.0116(18) 0.0010(17) 0.0008(14) -0.0022(15)
C6 0.0230(18) 0.028(2) 0.0189(19) -0.0078(18) -0.0009(15) -0.0009(18)
C7 0.028(2) 0.036(2) 0.020(2) -0.0045(18) 0.0002(15) -0.0023(16)
C8 0.035(2) 0.031(2) 0.032(2) -0.006(2) -0.0067(17) 0.007(2)
C9 0.058(3) 0.027(3) 0.026(2) 0.0003(19) -0.002(2) -0.001(2)
C10 0.038(3) 0.047(3) 0.031(2) 0.003(2) 0.005(2) -0.001(2)
C11 0.024(2) 0.049(3) 0.025(2) -0.003(2) 0.0020(17) 0.0084(19)
C12 0.0182(17) 0.026(2) 0.0228(19) -0.0009(16) -0.0008(14) -0.0022(16)
C13 0.0199(18) 0.022(2) 0.0252(19) -0.0039(17) -0.0031(14) -0.0050(15)
C14 0.0155(17) 0.025(2) 0.0210(18) -0.0022(16) 0.0002(14) 0.0003(14)
O15 0.0164(12) 0.0302(16) 0.0291(13) -0.0019(12) -0.0039(10) 0.0016(11)

loop_
_atom_type_symbol
_atom_type_scat_dispersion_real
_atom_type_scat_dispersion_imag
_atom_type_scat_Cromer_Mann_a1
_atom_type_scat_Cromer_Mann_b1
_atom_type_scat_Cromer_Mann_a2
_atom_type_scat_Cromer_Mann_b2
_atom_type_scat_Cromer_Mann_a3
_atom_type_scat_Cromer_Mann_b3
_atom_type_scat_Cromer_Mann_a4
_atom_type_scat_Cromer_Mann_b4
_atom_type_scat_Cromer_Mann_c
_atom_type_scat_source
C 0.0033 0.0016 2.3100 20.8439 1.0200 10.2075 1.5886 0.5687 0.8650 51.6512 0.2156 'International Tables Vol C 4.2.6.8 and 6.1.1.4'
H 0.0000 0.0000 0.4930 10.5109 0.3229 26.1257 0.1402 3.1424 0.0408 57.7998 0.0030 'International Tables Vol C 4.2.6.8 and 6.1.1.4'
I -0.4742 1.8119 20.1472 4.3470 18.9949 0.3814 7.5138 27.7660 2.2735 66.8776 4.0712 'International Tables Vol C 4.2.6.8 and 6.1.1.4'
N 0.0061 0.0033 12.2126 0.0057 3.1322 9.8933 2.0125 28.9975 1.1663 0.5826 -11.5290 'International Tables Vol C 4.2.6.8 and 6.1.1.4'
O 0.0106 0.0060 3.0485 13.2771 2.2868 5.7011 1.5463 0.3239 0.8670 32.9089 0.2508 'International Tables Vol C 4.2.6.8 and 6.1.1.4'

loop_
_geom_angle_atom_site_label_1
_geom_angle_atom_site_label_2
_geom_angle_atom_site_label_3
_geom_angle
_geom_angle_publ_flag
I16 C17 C18 109.7(3) yes
I16 C17 C22 111.3(2) yes
C18 C17 C22 111.9(3) yes
I16 C17 H171 106.7 no
C18 C17 H171 108.1 no
C22 C17 H171 109.1 no
C17 C18 N19 108.0(3) yes
C17 C18 H182 109.0 no
N19 C18 H182 109.8 no
C17 C18 H181 109.9 no
N19 C18 H181 110.1 no
H182 C18 H181 110.0 no
C18 N19 C20 109.3(3) yes
C18 N19 C24 109.9(4) yes
C20 N19 C24 110.2(3) yes
N19 C20 C21 110.1(3) yes
N19 C20 H202 109.2 no
C21 C20 H202 109.7 no
N19 C20 H201 108.0 no
C21 C20 H201 110.1 no
H202 C20 H201 109.6 no
C20 C21 C22 111.7(3) yes
C20 C21 H212 107.8 no
C22 C21 H212 108.3 no
C20 C21 H211 109.5 no
C22 C21 H211 109.1 no
H212 C21 H211 110.3 no
C21 C22 C17 105.2(3) yes
C21 C22 O23 111.9(3) yes
C17 C22 O23 108.3(3) yes
C21 C22 H221 110.3 no
C17 C22 H221 110.4 no
O23 C22 H221 110.7 no
C22 O23 H231 111.0 no
N19 C24 C25 112.7(4) yes
N19 C24 H241 108.9 no
C25 C24 H241 108.3 no
N19 C24 H242 108.6 no
C25 C24 H242 108.8 no
H241 C24 H242 109.5 no
C24 C25 C26 120.1(4) yes
C24 C25 C30 121.6(4) yes
C26 C25 C30 118.2(4) yes
C25 C26 C27 120.6(4) yes
C25 C26 H261 119.9 no
C27 C26 H261 119.5 no
C26 C27 C28 120.2(4) yes
C26 C27 H271 120.7 no
C28 C27 H271 119.1 no
C27 C28 C29 120.0(4) yes
C27 C28 H281 121.3 no
C29 C28 H281 118.7 no
C28 C29 C30 119.5(4) yes
C28 C29 H291 119.7 no
C30 C29 H291 120.7 no
C29 C30 C25 121.4(4) yes
C29 C30 H301 119.2 no
C25 C30 H301 119.4 no
I1 C2 C3 109.6(3) yes
I1 C2 C14 112.4(2) yes
C3 C2 C14 110.7(3) yes
I1 C2 H21 106.9 no
C3 C2 H21 107.8 no
C14 C2 H21 109.2 no
C2 C3 N4 109.7(3) yes
C2 C3 H31 107.7 no
N4 C3 H31 110.9 no
C2 C3 H32 109.3 no
N4 C3 H32 109.4 no
H31 C3 H32 109.7 no
C3 N4 C5 109.4(4) yes
C3 N4 C12 109.2(3) yes
C5 N4 C12 110.8(3) yes
N4 C5 C6 113.1(4) yes
N4 C5 H51 109.2 no
C6 C5 H51 108.2 no
N4 C5 H52 109.1 no
C6 C5 H52 108.3 no
H51 C5 H52 108.7 no
C5 C6 C7 121.4(3) yes
C5 C6 C11 120.6(4) yes
C7 C6 C11 117.9(4) yes
C6 C7 C8 120.6(4) yes
C6 C7 H71 119.4 no
C8 C7 H71 120.0 no
C7 C8 C9 120.3(4) yes
C7 C8 H81 119.3 no
C9 C8 H81 120.4 no
C8 C9 C10 119.8(4) yes
C8 C9 H91 119.9 no
C10 C9 H91 120.2 no
C9 C10 C11 119.9(4) yes
C9 C10 H101 119.8 no
C11 C10 H101 120.3 no
C6 C11 C10 121.4(4) yes
C6 C11 H111 118.4 no
C10 C11 H111 120.2 no
N4 C12 C13 110.7(3) yes
N4 C12 H122 108.9 no
C13 C12 H122 109.6 no
N4 C12 H121 109.0 no
C13 C12 H121 108.9 no
H122 C12 H121 109.6 no
C12 C13 C14 111.8(3) yes
C12 C13 H132 108.7 no
C14 C13 H132 108.7 no
C12 C13 H131 108.7 no
C14 C13 H131 108.7 no
H132 C13 H131 110.2 no
C13 C14 C2 106.4(3) yes
C13 C14 O15 111.4(3) yes
C2 C14 O15 107.6(3) yes
C13 C14 H141 111.1 no
C2 C14 H141 109.6 no
O15 C14 H141 110.6 no
C14 O15 H151 109.6 no

loop_
_geom_bond_atom_site_label_1
_geom_bond_atom_site_label_2
_geom_bond_distance
_geom_bond_publ_flag
I16 C17 2.159(4) yes
C17 C18 1.528(5) yes
C17 C22 1.522(5) yes
C17 H171 0.983 no
C18 N19 1.468(6) yes
C18 H182 0.979 no
C18 H181 0.968 no
N19 C20 1.478(5) yes
N19 C24 1.472(6) yes
C20 C21 1.515(5) yes
C20 H202 0.972 no
C20 H201 0.980 no
C21 C22 1.532(5) yes
C21 H212 0.978 no
C21 H211 0.975 no
C22 O23 1.426(4) yes
C22 H221 0.994 no
O23 H231 0.837 no
C24 C25 1.513(7) yes
C24 H241 0.977 no
C24 H242 0.975 no
C25 C26 1.388(5) yes
C25 C30 1.374(6) yes
C26 C27 1.385(6) yes
C26 H261 0.948 no
C27 C28 1.372(6) yes
C27 H271 0.943 no
C28 C29 1.372(7) yes
C28 H281 0.934 no
C29 C30 1.390(6) yes
C29 H291 0.937 no
C30 H301 0.936 no
I1 C2 2.156(4) yes
C2 C3 1.518(5) yes
C2 C14 1.521(5) yes
C2 H21 0.977 no
C3 N4 1.473(6) yes
C3 H31 0.973 no
C3 H32 0.976 no
N4 C5 1.453(5) yes
N4 C12 1.479(5) yes
C5 C6 1.515(6) yes
C5 H51 0.978 no
C5 H52 0.972 no
C6 C7 1.383(5) yes
C6 C11 1.396(5) yes
C7 C8 1.388(5) yes
C7 H71 0.940 no
C8 C9 1.375(6) yes
C8 H81 0.936 no
C9 C10 1.376(7) yes
C9 H91 0.938 no
C10 C11 1.373(6) yes
C10 H101 0.934 no
C11 H111 0.936 no
C12 C13 1.518(5) yes
C12 H122 0.978 no
C12 H121 0.971 no
C13 C14 1.525(5) yes
C13 H132 0.983 no
C13 H131 0.978 no
C14 O15 1.423(4) yes
C14 H141 0.992 no
O15 H151 0.839 no

loop_
_geom_hbond_atom_site_label_D
_geom_hbond_atom_site_label_H
_geom_hbond_atom_site_label_A
_geom_hbond_site_symmetry_A
_geom_hbond_angle_DHA
_geom_hbond_distance_DH
_geom_hbond_distance_HA
_geom_hbond_distance_DA
_geom_hbond_publ_flag
C17 H171 O15 1_655 136.90(10) 0.983 2.519 3.305(6) yes
O23 H231 N4 . 169.08(13) 0.837 2.039 2.866(6) yes
O15 H151 N19 1_455 163.27(13) 0.839 2.056 2.870(6) yes
